data_7054015
loop_
_publ_author_name
'Misra, Rajneesh'
'Maragani, Ramesh'
'Jadhav, Thaksen'
'Mobin, Shaikh M.'

_publ_section_title
;
 Ferrocenyl end capped molecular rods: synthesis, structure, and
 properties
;
_journal_issue 4
_journal_name_full 'New Journal of Chemistry'
_journal_page_first 1446
_journal_paper_doi 10.1039/c3nj01244a
_journal_volume 38
_journal_year 2014
_chemical_formula_sum 'C28 H22 Fe2'
_chemical_formula_weight 470.16
_chemical_name_systematic
;
 ?
;
_space_group_IT_number 14
_symmetry_cell_setting monoclinic
_symmetry_space_group_name_Hall '-P 2yn'
_symmetry_space_group_name_H-M 'P 1 21/n 1'
_atom_sites_solution_hydrogens geom
_atom_sites_solution_primary direct
_atom_sites_solution_secondary difmap
_audit_creation_method SHELXL-97
_cell_angle_alpha 90.00
_cell_angle_beta 111.902(2)
_cell_angle_gamma 90.00
_cell_formula_units_Z 4
_cell_length_a 14.6452(3)
_cell_length_b 10.2825(2)
_cell_length_c 14.8003(3)
_cell_measurement_reflns_used 8946
_cell_measurement_temperature 150(2)
_cell_measurement_theta_max 32.3748
_cell_measurement_theta_min 2.9610
_cell_volume 2067.90(8)
_computing_cell_refinement 'CrysAlis RED, Oxford Diffraction Ltd.,'
_computing_data_collection 'CrysAlis CCD, Oxford Diffraction Ltd.,'
_computing_data_reduction 'CrysAlis RED, Oxford Diffraction Ltd.,'
_computing_molecular_graphics Ortep3
_computing_publication_material Shelx97
_computing_structure_refinement 'SHELXL-97 (Sheldrick, 1997)'
_computing_structure_solution 'SHELXS-97 (Sheldrick, 1997)'
_diffrn_ambient_temperature 150(2)
_diffrn_detector_area_resol_mean 15.9948
_diffrn_measured_fraction_theta_full 0.998
_diffrn_measured_fraction_theta_max 0.998
_diffrn_measurement_device_type 'OXFORD DIFFRACTION SUPER NOVA'
_diffrn_measurement_method \w/q-scan
_diffrn_radiation_monochromator graphite
_diffrn_radiation_source 'Micro-Focus (Mo) X-ray Source'
_diffrn_radiation_type MoK\a
_diffrn_radiation_wavelength 0.71073
_diffrn_reflns_av_R_equivalents 0.0259
_diffrn_reflns_av_sigmaI/netI 0.0212
_diffrn_reflns_limit_h_max 15
_diffrn_reflns_limit_h_min -17
_diffrn_reflns_limit_k_max 12
_diffrn_reflns_limit_k_min -12
_diffrn_reflns_limit_l_max 17
_diffrn_reflns_limit_l_min -17
_diffrn_reflns_number 16462
_diffrn_reflns_theta_full 25.00
_diffrn_reflns_theta_max 25.00
_diffrn_reflns_theta_min 2.97
_exptl_absorpt_coefficient_mu 1.415
_exptl_absorpt_correction_T_max 0.8374
_exptl_absorpt_correction_T_min 0.7367
_exptl_absorpt_correction_type multi-scan
_exptl_absorpt_process_details
;
CrysAlis RED, Oxford Diffraction Ltd.,
Version 1.171.31.7 (release 18-10-2006 CrysAlis171 .NET)
(compiled Oct 18 2006,16:28:17)
Empirical absorption correction using spherical harmonics,
 implemented in SCALE3 ABSPACK scaling algorithm.
;
_exptl_crystal_colour orange
_exptl_crystal_density_diffrn 1.510
_exptl_crystal_density_method 'not measured'
_exptl_crystal_description block
_exptl_crystal_F_000 968
_exptl_crystal_size_max 0.23
_exptl_crystal_size_mid 0.18
_exptl_crystal_size_min 0.13
_refine_diff_density_max 1.647
_refine_diff_density_min -0.626
_refine_diff_density_rms 0.108
_refine_ls_extinction_method none
_refine_ls_goodness_of_fit_ref 1.055
_refine_ls_hydrogen_treatment riding
_refine_ls_matrix_type full
_refine_ls_number_parameters 271
_refine_ls_number_reflns 3642
_refine_ls_number_restraints 0
_refine_ls_restrained_S_all 1.055
_refine_ls_R_factor_all 0.0647
_refine_ls_R_factor_gt 0.0587
_refine_ls_shift/su_max 0.001
_refine_ls_shift/su_mean 0.000
_refine_ls_structure_factor_coef Fsqd
_refine_ls_weighting_details 'calc w=1/[\s^2^(Fo^2^)+(0.0713P)^2^+8.9558P] where P=(Fo^2^+2Fc^2^)/3'
_refine_ls_weighting_scheme calc
_refine_ls_wR_factor_gt 0.1534
_refine_ls_wR_factor_ref 0.1592
_reflns_number_gt 3247
_reflns_number_total 3642
_reflns_threshold_expression >2sigma(I)
_cod_data_source_file c3nj01244a.txt
_cod_data_source_block rm053
_cod_depositor_comments
;
The following automatic conversions were performed:

'_symmetry_cell_setting' value 'Monoclinic' changed to 'monoclinic'
according to
/usr/data/users/saulius/crontab/automatic-downloads/current/RSC/lib/dictionaries/cif_core.dic
dictionary named 'cif_core.dic' version 2.4.2 from 2011-04-26.

Automatic conversion script
Id: cif_fix_values 2281 2013-09-26 08:29:07Z andrius 
;
_cod_original_cell_volume 2067.90(7)
_cod_original_sg_symbol_H-M 'P 21/n'
_cod_database_code 7054015

loop_
_symmetry_equiv_pos_as_xyz
'x, y, z'
'-x+1/2, y+1/2, -z+1/2'
'-x, -y, -z'
'x-1/2, -y-1/2, z-1/2'

loop_
_atom_site_label
_atom_site_type_symbol
_atom_site_fract_x
_atom_site_fract_y
_atom_site_fract_z
_atom_site_U_iso_or_equiv
_atom_site_adp_type
_atom_site_occupancy
_atom_site_symmetry_multiplicity
_atom_site_calc_flag
_atom_site_refinement_flags
Fe1 Fe 0.87128(5) 0.48266(7) 0.67323(5) 0.0321(2) Uani 1 1 d .
Fe2 Fe 0.29377(4) 0.53565(6) 0.88590(4) 0.0225(2) Uani 1 1 d .
C1 C 0.6816(4) 0.3573(5) 0.6737(4) 0.0438(12) Uani 1 1 d .
C2 C 0.6164(4) 0.4180(5) 0.7088(4) 0.0422(12) Uani 1 1 d .
H2 H 0.6413 0.4679 0.7669 0.051 Uiso 1 1 calc R
C3 C 0.5129(4) 0.4060(5) 0.6585(4) 0.0385(11) Uani 1 1 d .
C4 C 0.4751(4) 0.3247(5) 0.5780(4) 0.0382(11) Uani 1 1 d .
H4 H 0.4065 0.3072 0.5504 0.046 Uiso 1 1 calc R
C5 C 0.5379(5) 0.2694(6) 0.5383(5) 0.0569(16) Uani 1 1 d .
H5 H 0.5121 0.2234 0.4784 0.068 Uiso 1 1 calc R
C6 C 0.6421(5) 0.2823(6) 0.5883(5) 0.0564(15) Uani 1 1 d .
H6 H 0.6853 0.2395 0.5634 0.068 Uiso 1 1 calc R
C7 C 0.7901(4) 0.3733(5) 0.7244(4) 0.0457(13) Uani 1 1 d .
C8 C 0.8387(4) 0.4728(6) 0.7932(4) 0.0485(14) Uani 1 1 d .
H8 H 0.8063 0.5350 0.8181 0.058 Uiso 1 1 calc R
C9 C 0.9437(4) 0.4653(6) 0.8193(4) 0.0451(13) Uani 1 1 d .
H9 H 0.9920 0.5222 0.8613 0.054 Uiso 1 1 calc R
C10 C 0.9603(5) 0.3532(7) 0.7684(4) 0.0609(19) Uani 1 1 d .
H10 H 1.0226 0.3225 0.7716 0.073 Uiso 1 1 calc R
C11 C 0.8683(5) 0.2970(5) 0.7129(4) 0.0507(14) Uani 1 1 d .
H11 H 0.8592 0.2209 0.6741 0.061 Uiso 1 1 calc R
C12 C 0.8042(5) 0.6451(6) 0.5982(4) 0.0575(16) Uani 1 1 d .
H12 H 0.7592 0.6975 0.6146 0.069 Uiso 1 1 calc R
C13 C 0.9030(5) 0.6616(6) 0.6292(4) 0.0523(15) Uani 1 1 d .
H13 H 0.9391 0.7288 0.6715 0.063 Uiso 1 1 calc R
C14 C 0.9451(5) 0.5618(6) 0.5883(5) 0.0579(16) Uani 1 1 d .
H14 H 1.0126 0.5507 0.5986 0.070 Uiso 1 1 calc R
C15 C 0.8682(5) 0.4863(7) 0.5319(4) 0.0582(16) Uani 1 1 d .
H15 H 0.8744 0.4129 0.4957 0.070 Uiso 1 1 calc R
C16 C 0.7805(5) 0.5310(7) 0.5345(4) 0.0599(18) Uani 1 1 d .
H16 H 0.7170 0.4948 0.5014 0.072 Uiso 1 1 calc R
C17 C 0.4504(3) 0.4683(4) 0.7000(3) 0.0311(10) Uani 1 1 d .
C18 C 0.3984(3) 0.5197(4) 0.7351(3) 0.0284(9) Uani 1 1 d .
C19 C 0.3341(3) 0.5858(4) 0.7718(3) 0.0260(9) Uani 1 1 d .
C20 C 0.2294(3) 0.5671(5) 0.7391(3) 0.0294(10) Uani 1 1 d .
H20 H 0.1920 0.5055 0.6921 0.035 Uiso 1 1 calc R
C21 C 0.1919(4) 0.6564(5) 0.7893(3) 0.0334(10) Uani 1 1 d .
H21 H 0.1247 0.6656 0.7814 0.040 Uiso 1 1 calc R
C22 C 0.2717(4) 0.7298(4) 0.8535(3) 0.0335(10) Uani 1 1 d .
H22 H 0.2670 0.7966 0.8958 0.040 Uiso 1 1 calc R
C23 C 0.3597(3) 0.6871(4) 0.8441(3) 0.0296(9) Uani 1 1 d .
H23 H 0.4241 0.7194 0.8791 0.036 Uiso 1 1 calc R
C24 C 0.3668(4) 0.3696(5) 0.9490(3) 0.0355(11) Uani 1 1 d .
H24 H 0.4141 0.3246 0.9310 0.043 Uiso 1 1 calc R
C25 C 0.2634(4) 0.3484(5) 0.9097(3) 0.0355(11) Uani 1 1 d .
H25 H 0.2295 0.2867 0.8610 0.043 Uiso 1 1 calc R
C26 C 0.2201(3) 0.4357(5) 0.9560(3) 0.0343(10) Uani 1 1 d .
H26 H 0.1518 0.4428 0.9439 0.041 Uiso 1 1 calc R
C27 C 0.2959(4) 0.5104(5) 1.0233(3) 0.0349(11) Uani 1 1 d .
H27 H 0.2876 0.5768 1.0642 0.042 Uiso 1 1 calc R
C28 C 0.3869(4) 0.4694(5) 1.0194(3) 0.0368(11) Uani 1 1 d .
H28 H 0.4500 0.5030 1.0574 0.044 Uiso 1 1 calc R

loop_
_atom_site_aniso_label
_atom_site_aniso_U_11
_atom_site_aniso_U_22
_atom_site_aniso_U_33
_atom_site_aniso_U_23
_atom_site_aniso_U_13
_atom_site_aniso_U_12
Fe1 0.0275(4) 0.0335(4) 0.0313(4) -0.0018(3) 0.0062(3) 0.0069(3)
Fe2 0.0253(4) 0.0237(4) 0.0189(3) 0.0013(2) 0.0086(3) 0.0002(2)
C1 0.052(3) 0.042(3) 0.042(3) 0.001(2) 0.023(3) 0.002(2)
C2 0.056(3) 0.042(3) 0.034(3) 0.003(2) 0.023(2) 0.003(2)
C3 0.034(3) 0.042(3) 0.044(3) -0.013(2) 0.020(2) -0.004(2)
C4 0.036(3) 0.042(3) 0.037(3) -0.007(2) 0.014(2) -0.002(2)
C5 0.069(4) 0.052(3) 0.062(4) -0.030(3) 0.038(3) -0.015(3)
C6 0.057(4) 0.060(4) 0.063(4) -0.018(3) 0.035(3) -0.001(3)
C7 0.054(3) 0.047(3) 0.046(3) 0.001(2) 0.030(3) 0.002(3)
C8 0.053(3) 0.058(4) 0.046(3) -0.010(3) 0.032(3) -0.007(3)
C9 0.052(3) 0.055(3) 0.028(3) 0.010(2) 0.013(2) 0.017(3)
C10 0.070(4) 0.080(4) 0.033(3) 0.024(3) 0.020(3) 0.052(4)
C11 0.077(4) 0.036(3) 0.048(3) 0.010(2) 0.033(3) 0.011(3)
C12 0.072(4) 0.036(3) 0.051(3) 0.002(3) 0.008(3) 0.013(3)
C13 0.079(4) 0.041(3) 0.036(3) 0.001(2) 0.019(3) 0.003(3)
C14 0.073(4) 0.059(4) 0.052(4) 0.006(3) 0.034(3) 0.003(3)
C15 0.074(4) 0.065(4) 0.043(3) 0.014(3) 0.031(3) 0.003(3)
C16 0.053(4) 0.087(5) 0.030(3) 0.009(3) 0.004(3) -0.019(3)
C17 0.031(2) 0.035(2) 0.027(2) -0.0003(18) 0.011(2) 0.0020(19)
C18 0.032(2) 0.030(2) 0.022(2) 0.0044(17) 0.0096(19) 0.0017(18)
C19 0.032(2) 0.027(2) 0.020(2) 0.0067(17) 0.0117(18) 0.0053(18)
C20 0.033(2) 0.036(2) 0.018(2) 0.0050(18) 0.0084(18) 0.0058(19)
C21 0.037(3) 0.038(3) 0.027(2) 0.0094(19) 0.015(2) 0.014(2)
C22 0.051(3) 0.027(2) 0.028(2) 0.0049(18) 0.021(2) 0.010(2)
C23 0.038(2) 0.026(2) 0.025(2) 0.0049(18) 0.0130(19) -0.0021(19)
C24 0.040(3) 0.032(2) 0.041(3) 0.015(2) 0.021(2) 0.008(2)
C25 0.047(3) 0.027(2) 0.031(2) 0.0021(19) 0.011(2) -0.009(2)
C26 0.030(2) 0.041(3) 0.034(2) 0.010(2) 0.015(2) -0.002(2)
C27 0.054(3) 0.033(2) 0.022(2) 0.0017(18) 0.020(2) -0.006(2)
C28 0.033(2) 0.043(3) 0.026(2) 0.012(2) 0.002(2) -0.010(2)

loop_
_atom_type_symbol
_atom_type_description
_atom_type_scat_dispersion_real
_atom_type_scat_dispersion_imag
_atom_type_scat_source
C C 0.0033 0.0016 'International Tables Vol C Tables 4.2.6.8 and 6.1.1.4'
H H 0.0000 0.0000 'International Tables Vol C Tables 4.2.6.8 and 6.1.1.4'
Fe Fe 0.3463 0.8444 'International Tables Vol C Tables 4.2.6.8 and 6.1.1.4'

loop_
_geom_angle_atom_site_label_1
_geom_angle_atom_site_label_2
_geom_angle_atom_site_label_3
_geom_angle
C7 Fe1 C11 42.7(2)
C7 Fe1 C8 42.1(2)
C11 Fe1 C8 69.7(2)
C7 Fe1 C10 71.5(3)
C11 Fe1 C10 41.1(3)
C8 Fe1 C10 69.8(2)
C7 Fe1 C9 72.1(2)
C11 Fe1 C9 70.3(2)
C8 Fe1 C9 41.8(2)
C10 Fe1 C9 41.8(2)
C7 Fe1 C12 115.9(3)
C11 Fe1 C12 151.7(3)
C8 Fe1 C12 107.3(3)
C10 Fe1 C12 166.3(3)
C9 Fe1 C12 127.2(2)
C7 Fe1 C16 105.3(2)
C11 Fe1 C16 116.6(3)
C8 Fe1 C16 128.3(3)
C10 Fe1 C16 150.1(3)
C9 Fe1 C16 167.2(3)
C12 Fe1 C16 41.9(3)
C7 Fe1 C13 149.9(2)
C11 Fe1 C13 167.3(3)
C8 Fe1 C13 118.8(2)
C10 Fe1 C13 130.2(3)
C9 Fe1 C13 109.0(2)
C12 Fe1 C13 38.6(3)
C16 Fe1 C13 66.8(2)
C7 Fe1 C15 127.2(3)
C11 Fe1 C15 108.6(3)
C8 Fe1 C15 166.0(3)
C10 Fe1 C15 118.7(2)
C9 Fe1 C15 151.8(3)
C12 Fe1 C15 67.2(3)
C16 Fe1 C15 39.0(3)
C13 Fe1 C15 65.7(2)
C7 Fe1 C14 164.5(2)
C11 Fe1 C14 128.1(2)
C8 Fe1 C14 153.3(3)
C10 Fe1 C14 109.2(3)
C9 Fe1 C14 119.3(3)
C12 Fe1 C14 67.0(3)
C16 Fe1 C14 66.0(3)
C13 Fe1 C14 40.5(2)
C15 Fe1 C14 38.2(3)
C26 Fe2 C25 40.7(2)
C26 Fe2 C27 40.6(2)
C25 Fe2 C27 68.31(19)
C26 Fe2 C20 119.98(19)
C25 Fe2 C20 106.81(19)
C27 Fe2 C20 155.4(2)
C26 Fe2 C24 68.41(19)
C25 Fe2 C24 40.76(19)
C27 Fe2 C24 68.1(2)
C20 Fe2 C24 124.89(19)
C26 Fe2 C23 159.97(19)
C25 Fe2 C23 158.4(2)
C27 Fe2 C23 124.42(19)
C20 Fe2 C23 68.96(19)
C24 Fe2 C23 123.20(19)
C26 Fe2 C22 122.96(19)
C25 Fe2 C22 159.3(2)
C27 Fe2 C22 107.44(19)
C20 Fe2 C22 68.14(19)
C24 Fe2 C22 158.3(2)
C23 Fe2 C22 40.50(18)
C26 Fe2 C19 156.6(2)
C25 Fe2 C19 121.90(19)
C27 Fe2 C19 161.9(2)
C20 Fe2 C19 41.11(17)
C24 Fe2 C19 108.87(18)
C23 Fe2 C19 41.08(17)
C22 Fe2 C19 68.37(17)
C26 Fe2 C28 68.25(19)
C25 Fe2 C28 68.24(19)
C27 Fe2 C28 40.6(2)
C20 Fe2 C28 162.1(2)
C24 Fe2 C28 40.3(2)
C23 Fe2 C28 108.95(19)
C22 Fe2 C28 122.6(2)
C19 Fe2 C28 125.71(19)
C26 Fe2 C21 105.91(19)
C25 Fe2 C21 122.9(2)
C27 Fe2 C21 120.52(19)
C20 Fe2 C21 40.38(18)
C24 Fe2 C21 160.4(2)
C23 Fe2 C21 68.43(19)
C22 Fe2 C21 40.4(2)
C19 Fe2 C21 68.47(17)
C28 Fe2 C21 156.8(2)
C2 C1 C6 118.1(5)
C2 C1 C7 120.9(5)
C6 C1 C7 121.0(5)
C1 C2 C3 120.7(5)
C1 C2 H2 119.6
C3 C2 H2 119.6
C4 C3 C2 120.4(4)
C4 C3 C17 121.6(4)
C2 C3 C17 117.7(4)
C5 C4 C3 119.7(5)
C5 C4 H4 120.1
C3 C4 H4 120.1
C4 C5 C6 119.4(5)
C4 C5 H5 120.3
C6 C5 H5 120.3
C1 C6 C5 121.1(5)
C1 C6 H6 119.5
C5 C6 H6 119.5
C8 C7 C11 105.3(5)
C8 C7 C1 126.2(5)
C11 C7 C1 128.5(5)
C8 C7 Fe1 69.9(3)
C11 C7 Fe1 69.4(3)
C1 C7 Fe1 123.3(4)
C7 C8 C9 110.5(5)
C7 C8 Fe1 68.1(3)
C9 C8 Fe1 70.0(3)
C7 C8 H8 124.7
C9 C8 H8 124.7
Fe1 C8 H8 128.9
C8 C9 C10 105.8(5)
C8 C9 Fe1 68.2(3)
C10 C9 Fe1 68.7(3)
C8 C9 H9 127.1
C10 C9 H9 127.1
Fe1 C9 H9 127.5
C11 C10 C9 108.6(5)
C11 C10 Fe1 68.8(3)
C9 C10 Fe1 69.4(3)
C11 C10 H10 125.7
C9 C10 H10 125.7
Fe1 C10 H10 127.7
C10 C11 C7 109.5(5)
C10 C11 Fe1 70.1(3)
C7 C11 Fe1 67.9(3)
C10 C11 H11 125.2
C7 C11 H11 125.2
Fe1 C11 H11 128.4
C13 C12 C16 106.6(6)
C13 C12 Fe1 71.5(3)
C16 C12 Fe1 69.2(3)
C13 C12 H12 126.7
C16 C12 H12 126.7
Fe1 C12 H12 124.2
C12 C13 C14 109.8(6)
C12 C13 Fe1 70.0(4)
C14 C13 Fe1 71.3(3)
C12 C13 H13 125.1
C14 C13 H13 125.1
Fe1 C13 H13 125.2
C15 C14 C13 106.1(6)
C15 C14 Fe1 69.8(4)
C13 C14 Fe1 68.3(3)
C15 C14 H14 127.0
C13 C14 H14 127.0
Fe1 C14 H14 126.5
C14 C15 C16 111.0(6)
C14 C15 Fe1 72.0(4)
C16 C15 Fe1 69.4(3)
C14 C15 H15 124.5
C16 C15 H15 124.5
Fe1 C15 H15 125.7
C15 C16 C12 106.5(6)
C15 C16 Fe1 71.5(4)
C12 C16 Fe1 68.8(3)
C15 C16 H16 126.7
C12 C16 H16 126.7
Fe1 C16 H16 124.5
C18 C17 C3 179.6(5)
C17 C18 C19 176.5(5)
C18 C19 C23 127.1(4)
C18 C19 C20 125.6(4)
C23 C19 C20 107.3(4)
C18 C19 Fe2 128.9(3)
C23 C19 Fe2 69.2(2)
C20 C19 Fe2 69.2(2)
C21 C20 C19 108.1(4)
C21 C20 Fe2 70.2(2)
C19 C20 Fe2 69.7(2)
C21 C20 H20 125.9
C19 C20 H20 125.9
Fe2 C20 H20 125.8
C20 C21 C22 108.2(4)
C20 C21 Fe2 69.5(2)
C22 C21 Fe2 69.6(3)
C20 C21 H21 125.9
C22 C21 H21 125.9
Fe2 C21 H21 126.6
C23 C22 C21 108.8(4)
C23 C22 Fe2 69.6(3)
C21 C22 Fe2 69.9(3)
C23 C22 H22 125.6
C21 C22 H22 125.6
Fe2 C22 H22 126.4
C22 C23 C19 107.6(4)
C22 C23 Fe2 69.9(3)
C19 C23 Fe2 69.7(2)
C22 C23 H23 126.2
C19 C23 H23 126.2
Fe2 C23 H23 125.8
C28 C24 C25 108.1(4)
C28 C24 Fe2 70.2(3)
C25 C24 Fe2 69.2(3)
C28 C24 H24 126.0
C25 C24 H24 126.0
Fe2 C24 H24 126.2
C26 C25 C24 107.8(4)
C26 C25 Fe2 69.6(3)
C24 C25 Fe2 70.0(3)
C26 C25 H25 126.1
C24 C25 H25 126.1
Fe2 C25 H25 125.9
C27 C26 C25 108.0(4)
C27 C26 Fe2 69.9(3)
C25 C26 Fe2 69.7(3)
C27 C26 H26 126.0
C25 C26 H26 126.0
Fe2 C26 H26 125.9
C26 C27 C28 108.2(4)
C26 C27 Fe2 69.5(3)
C28 C27 Fe2 70.3(3)
C26 C27 H27 125.9
C28 C27 H27 125.9
Fe2 C27 H27 125.9
C24 C28 C27 107.8(4)
C24 C28 Fe2 69.5(3)
C27 C28 Fe2 69.2(3)
C24 C28 H28 126.1
C27 C28 H28 126.1
Fe2 C28 H28 126.8

loop_
_geom_bond_atom_site_label_1
_geom_bond_atom_site_label_2
_geom_bond_distance
Fe1 C7 1.981(5)
Fe1 C11 2.003(5)
Fe1 C8 2.005(5)
Fe1 C10 2.021(5)
Fe1 C9 2.030(5)
Fe1 C12 2.043(6)
Fe1 C16 2.048(6)
Fe1 C13 2.062(6)
Fe1 C15 2.075(6)
Fe1 C14 2.103(6)
Fe2 C26 2.033(4)
Fe2 C25 2.035(5)
Fe2 C27 2.039(4)
Fe2 C20 2.045(4)
Fe2 C24 2.046(5)
Fe2 C23 2.046(4)
Fe2 C22 2.050(5)
Fe2 C19 2.052(4)
Fe2 C28 2.054(5)
Fe2 C21 2.054(4)
C1 C2 1.392(7)
C1 C6 1.408(8)
C1 C7 1.492(8)
C2 C3 1.423(7)
C2 H2 0.9500
C3 C4 1.389(7)
C3 C17 1.430(6)
C4 C5 1.386(7)
C4 H4 0.9500
C5 C6 1.432(9)
C5 H5 0.9500
C6 H6 0.9500
C7 C8 1.431(8)
C7 C11 1.450(8)
C8 C9 1.440(8)
C8 H8 0.9500
C9 C10 1.446(8)
C9 H9 0.9500
C10 C11 1.413(9)
C10 H10 0.9500
C11 H11 0.9500
C12 C13 1.356(9)
C12 C16 1.464(9)
C12 H12 0.9500
C13 C14 1.441(8)
C13 H13 0.9500
C14 C15 1.366(10)
C14 H14 0.9500
C15 C16 1.378(9)
C15 H15 0.9500
C16 H16 0.9500
C17 C18 1.194(7)
C18 C19 1.423(6)
C19 C23 1.438(6)
C19 C20 1.439(6)
C20 C21 1.415(6)
C20 H20 0.9500
C21 C22 1.418(7)
C21 H21 0.9500
C22 C23 1.418(6)
C22 H22 0.9500
C23 H23 0.9500
C24 C28 1.413(7)
C24 C25 1.421(7)
C24 H24 0.9500
C25 C26 1.416(7)
C25 H25 0.9500
C26 C27 1.411(7)
C26 H26 0.9500
C27 C28 1.419(7)
C27 H27 0.9500
C28 H28 0.9500

loop_
_geom_torsion_atom_site_label_1
_geom_torsion_atom_site_label_2
_geom_torsion_atom_site_label_3
_geom_torsion_atom_site_label_4
_geom_torsion
C6 C1 C2 C3 -1.1(8)
C7 C1 C2 C3 177.9(5)
C1 C2 C3 C4 5.4(8)
C1 C2 C3 C17 178.5(5)
C2 C3 C4 C5 -9.1(8)
C17 C3 C4 C5 178.1(5)
C3 C4 C5 C6 8.5(9)
C2 C1 C6 C5 0.5(9)
C7 C1 C6 C5 -178.5(6)
C4 C5 C6 C1 -4.2(10)
C2 C1 C7 C8 -17.9(8)
C6 C1 C7 C8 161.1(6)
C2 C1 C7 C11 164.7(5)
C6 C1 C7 C11 -16.3(9)
C2 C1 C7 Fe1 -106.1(5)
C6 C1 C7 Fe1 72.9(7)
C11 Fe1 C7 C8 116.0(5)
C10 Fe1 C7 C8 80.0(4)
C9 Fe1 C7 C8 35.9(3)
C12 Fe1 C7 C8 -87.5(4)
C16 Fe1 C7 C8 -131.1(4)
C13 Fe1 C7 C8 -61.3(6)
C15 Fe1 C7 C8 -167.5(4)
C14 Fe1 C7 C8 175.4(9)
C8 Fe1 C7 C11 -116.0(5)
C10 Fe1 C7 C11 -36.0(3)
C9 Fe1 C7 C11 -80.1(4)
C12 Fe1 C7 C11 156.5(3)
C16 Fe1 C7 C11 112.9(4)
C13 Fe1 C7 C11 -177.3(4)
C15 Fe1 C7 C11 76.5(4)
C14 Fe1 C7 C11 59.4(10)
C11 Fe1 C7 C1 -123.3(6)
C8 Fe1 C7 C1 120.8(6)
C10 Fe1 C7 C1 -159.2(5)
C9 Fe1 C7 C1 156.6(5)
C12 Fe1 C7 C1 33.2(5)
C16 Fe1 C7 C1 -10.3(5)
C13 Fe1 C7 C1 59.5(7)
C15 Fe1 C7 C1 -46.8(6)
C14 Fe1 C7 C1 -63.8(11)
C11 C7 C8 C9 3.8(6)
C1 C7 C8 C9 -174.1(5)
Fe1 C7 C8 C9 -57.0(4)
C11 C7 C8 Fe1 60.8(4)
C1 C7 C8 Fe1 -117.1(5)
C11 Fe1 C8 C7 -40.5(4)
C10 Fe1 C8 C7 -84.5(4)
C9 Fe1 C8 C7 -123.3(5)
C12 Fe1 C8 C7 109.7(4)
C16 Fe1 C8 C7 68.0(5)
C13 Fe1 C8 C7 149.9(3)
C15 Fe1 C8 C7 45.0(12)
C14 Fe1 C8 C7 -177.3(5)
C7 Fe1 C8 C9 123.3(5)
C11 Fe1 C8 C9 82.8(4)
C10 Fe1 C8 C9 38.8(4)
C12 Fe1 C8 C9 -127.0(4)
C16 Fe1 C8 C9 -168.7(4)
C13 Fe1 C8 C9 -86.7(4)
C15 Fe1 C8 C9 168.3(10)
C14 Fe1 C8 C9 -54.0(7)
C7 C8 C9 C10 -2.8(6)
Fe1 C8 C9 C10 -58.7(4)
C7 C8 C9 Fe1 55.9(4)
C7 Fe1 C9 C8 -36.1(3)
C11 Fe1 C9 C8 -81.2(4)
C10 Fe1 C9 C8 -118.1(5)
C12 Fe1 C9 C8 73.2(5)
C16 Fe1 C9 C8 43.9(12)
C13 Fe1 C9 C8 112.2(4)
C15 Fe1 C9 C8 -174.0(5)
C14 Fe1 C9 C8 155.4(3)
C7 Fe1 C9 C10 82.0(4)
C11 Fe1 C9 C10 36.8(4)
C8 Fe1 C9 C10 118.1(5)
C12 Fe1 C9 C10 -168.7(4)
C16 Fe1 C9 C10 161.9(10)
C13 Fe1 C9 C10 -129.7(4)
C15 Fe1 C9 C10 -55.9(7)
C14 Fe1 C9 C10 -86.5(4)
C8 C9 C10 C11 0.7(6)
Fe1 C9 C10 C11 -57.6(4)
C8 C9 C10 Fe1 58.3(4)
C7 Fe1 C10 C11 37.3(3)
C8 Fe1 C10 C11 82.0(4)
C9 Fe1 C10 C11 120.8(5)
C12 Fe1 C10 C11 162.1(10)
C16 Fe1 C10 C11 -51.2(6)
C13 Fe1 C10 C11 -166.9(3)
C15 Fe1 C10 C11 -85.7(4)
C14 Fe1 C10 C11 -126.4(4)
C7 Fe1 C10 C9 -83.5(4)
C11 Fe1 C10 C9 -120.8(5)
C8 Fe1 C10 C9 -38.8(4)
C12 Fe1 C10 C9 41.3(13)
C16 Fe1 C10 C9 -172.1(5)
C13 Fe1 C10 C9 72.3(4)
C15 Fe1 C10 C9 153.5(4)
C14 Fe1 C10 C9 112.8(4)
C9 C10 C11 C7 1.6(6)
Fe1 C10 C11 C7 -56.4(4)
C9 C10 C11 Fe1 58.0(4)
C8 C7 C11 C10 -3.3(6)
C1 C7 C11 C10 174.6(5)
Fe1 C7 C11 C10 57.7(4)
C8 C7 C11 Fe1 -61.0(4)
C1 C7 C11 Fe1 116.8(6)
C7 Fe1 C11 C10 -122.1(5)
C8 Fe1 C11 C10 -82.1(4)
C9 Fe1 C11 C10 -37.5(3)
C12 Fe1 C11 C10 -171.2(5)
C16 Fe1 C11 C10 154.2(3)
C13 Fe1 C11 C10 51.7(12)
C15 Fe1 C11 C10 112.7(4)
C14 Fe1 C11 C10 74.9(4)
C8 Fe1 C11 C7 40.0(3)
C10 Fe1 C11 C7 122.1(5)
C9 Fe1 C11 C7 84.6(4)
C12 Fe1 C11 C7 -49.1(6)
C16 Fe1 C11 C7 -83.7(4)
C13 Fe1 C11 C7 173.8(10)
C15 Fe1 C11 C7 -125.3(4)
C14 Fe1 C11 C7 -163.0(4)
C7 Fe1 C12 C13 159.2(3)
C11 Fe1 C12 C13 -166.1(4)
C8 Fe1 C12 C13 114.6(4)
C10 Fe1 C12 C13 39.1(13)
C9 Fe1 C12 C13 72.7(5)
C16 Fe1 C12 C13 -116.7(5)
C15 Fe1 C12 C13 -79.1(4)
C14 Fe1 C12 C13 -37.5(4)
C7 Fe1 C12 C16 -84.1(4)
C11 Fe1 C12 C16 -49.4(7)
C8 Fe1 C12 C16 -128.6(4)
C10 Fe1 C12 C16 155.8(10)
C9 Fe1 C12 C16 -170.6(4)
C13 Fe1 C12 C16 116.7(5)
C15 Fe1 C12 C16 37.6(4)
C14 Fe1 C12 C16 79.2(4)
C16 C12 C13 C14 -0.2(7)
Fe1 C12 C13 C14 60.4(4)
C16 C12 C13 Fe1 -60.6(4)
C7 Fe1 C13 C12 -39.7(6)
C11 Fe1 C13 C12 148.8(10)
C8 Fe1 C13 C12 -81.8(4)
C10 Fe1 C13 C12 -168.7(4)
C9 Fe1 C13 C12 -126.5(4)
C16 Fe1 C13 C12 40.5(4)
C15 Fe1 C13 C12 83.3(4)
C14 Fe1 C13 C12 120.2(5)
C7 Fe1 C13 C14 -159.9(5)
C11 Fe1 C13 C14 28.6(13)
C8 Fe1 C13 C14 158.0(4)
C10 Fe1 C13 C14 71.1(5)
C9 Fe1 C13 C14 113.3(4)
C12 Fe1 C13 C14 -120.2(5)
C16 Fe1 C13 C14 -79.7(4)
C15 Fe1 C13 C14 -36.9(4)
C12 C13 C14 C15 0.3(7)
Fe1 C13 C14 C15 59.9(4)
C12 C13 C14 Fe1 -59.6(4)
C7 Fe1 C14 C15 22.2(11)
C11 Fe1 C14 C15 70.0(5)
C8 Fe1 C14 C15 -164.7(5)
C10 Fe1 C14 C15 112.3(4)
C9 Fe1 C14 C15 157.1(4)
C12 Fe1 C14 C15 -81.9(4)
C16 Fe1 C14 C15 -35.9(4)
C13 Fe1 C14 C15 -117.7(6)
C7 Fe1 C14 C13 139.9(9)
C11 Fe1 C14 C13 -172.3(4)
C8 Fe1 C14 C13 -47.0(7)
C10 Fe1 C14 C13 -130.0(4)
C9 Fe1 C14 C13 -85.2(4)
C12 Fe1 C14 C13 35.8(4)
C16 Fe1 C14 C13 81.7(4)
C15 Fe1 C14 C13 117.7(6)
C13 C14 C15 C16 -0.2(7)
Fe1 C14 C15 C16 58.6(4)
C13 C14 C15 Fe1 -58.9(4)
C7 Fe1 C15 C14 -172.7(4)
C11 Fe1 C15 C14 -128.7(4)
C8 Fe1 C15 C14 150.7(10)
C10 Fe1 C15 C14 -84.9(5)
C9 Fe1 C15 C14 -45.9(7)
C12 Fe1 C15 C14 81.3(4)
C16 Fe1 C15 C14 121.6(6)
C13 Fe1 C15 C14 39.1(4)
C7 Fe1 C15 C16 65.6(5)
C11 Fe1 C15 C16 109.7(4)
C8 Fe1 C15 C16 29.1(13)
C10 Fe1 C15 C16 153.4(4)
C9 Fe1 C15 C16 -167.5(5)
C12 Fe1 C15 C16 -40.3(4)
C13 Fe1 C15 C16 -82.5(4)
C14 Fe1 C15 C16 -121.6(6)
C14 C15 C16 C12 0.1(7)
Fe1 C15 C16 C12 60.3(4)
C14 C15 C16 Fe1 -60.2(5)
C13 C12 C16 C15 0.1(7)
Fe1 C12 C16 C15 -62.0(4)
C13 C12 C16 Fe1 62.1(4)
C7 Fe1 C16 C15 -131.3(4)
C11 Fe1 C16 C15 -87.0(4)
C8 Fe1 C16 C15 -171.4(4)
C10 Fe1 C16 C15 -52.0(7)
C9 Fe1 C16 C15 152.6(10)
C12 Fe1 C16 C15 116.8(6)
C13 Fe1 C16 C15 79.5(4)
C14 Fe1 C16 C15 35.2(4)
C7 Fe1 C16 C12 111.9(4)
C11 Fe1 C16 C12 156.2(4)
C8 Fe1 C16 C12 71.9(5)
C10 Fe1 C16 C12 -168.7(5)
C9 Fe1 C16 C12 35.8(13)
C13 Fe1 C16 C12 -37.3(4)
C15 Fe1 C16 C12 -116.8(6)
C14 Fe1 C16 C12 -81.6(4)
C4 C3 C17 C18 99(86)
C2 C3 C17 C18 -74(86)
C3 C17 C18 C19 -169(100)
C17 C18 C19 C23 -102(8)
C17 C18 C19 C20 75(8)
C17 C18 C19 Fe2 166(8)
C26 Fe2 C19 C18 -76.8(6)
C25 Fe2 C19 C18 -40.8(5)
C27 Fe2 C19 C18 79.5(7)
C20 Fe2 C19 C18 -119.6(5)
C24 Fe2 C19 C18 2.3(5)
C23 Fe2 C19 C18 121.5(5)
C22 Fe2 C19 C18 159.3(5)
C28 Fe2 C19 C18 44.0(5)
C21 Fe2 C19 C18 -157.0(5)
C26 Fe2 C19 C23 161.7(4)
C25 Fe2 C19 C23 -162.3(3)
C27 Fe2 C19 C23 -42.0(7)
C20 Fe2 C19 C23 118.9(4)
C24 Fe2 C19 C23 -119.2(3)
C22 Fe2 C19 C23 37.8(3)
C28 Fe2 C19 C23 -77.5(3)
C21 Fe2 C19 C23 81.4(3)
C26 Fe2 C19 C20 42.8(6)
C25 Fe2 C19 C20 78.7(3)
C27 Fe2 C19 C20 -160.9(6)
C24 Fe2 C19 C20 121.8(3)
C23 Fe2 C19 C20 -118.9(4)
C22 Fe2 C19 C20 -81.1(3)
C28 Fe2 C19 C20 163.6(3)
C21 Fe2 C19 C20 -37.5(3)
C18 C19 C20 C21 -176.4(4)
C23 C19 C20 C21 0.9(5)
Fe2 C19 C20 C21 59.9(3)
C18 C19 C20 Fe2 123.7(4)
C23 C19 C20 Fe2 -59.0(3)
C26 Fe2 C20 C21 79.1(3)
C25 Fe2 C20 C21 121.4(3)
C27 Fe2 C20 C21 46.9(6)
C24 Fe2 C20 C21 162.4(3)
C23 Fe2 C20 C21 -81.0(3)
C22 Fe2 C20 C21 -37.4(3)
C19 Fe2 C20 C21 -119.1(4)
C28 Fe2 C20 C21 -167.6(6)
C26 Fe2 C20 C19 -161.9(3)
C25 Fe2 C20 C19 -119.6(3)
C27 Fe2 C20 C19 165.9(4)
C24 Fe2 C20 C19 -78.5(3)
C23 Fe2 C20 C19 38.0(3)
C22 Fe2 C20 C19 81.7(3)
C28 Fe2 C20 C19 -48.5(7)
C21 Fe2 C20 C19 119.1(4)
C19 C20 C21 C22 -0.5(5)
Fe2 C20 C21 C22 59.1(3)
C19 C20 C21 Fe2 -59.6(3)
C26 Fe2 C21 C20 -117.8(3)
C25 Fe2 C21 C20 -76.8(3)
C27 Fe2 C21 C20 -159.3(3)
C24 Fe2 C21 C20 -47.7(6)
C23 Fe2 C21 C20 82.5(3)
C22 Fe2 C21 C20 119.6(4)
C19 Fe2 C21 C20 38.1(3)
C28 Fe2 C21 C20 170.4(4)
C26 Fe2 C21 C22 122.5(3)
C25 Fe2 C21 C22 163.6(3)
C27 Fe2 C21 C22 81.0(3)
C20 Fe2 C21 C22 -119.6(4)
C24 Fe2 C21 C22 -167.4(5)
C23 Fe2 C21 C22 -37.2(3)
C19 Fe2 C21 C22 -81.5(3)
C28 Fe2 C21 C22 50.8(6)
C20 C21 C22 C23 0.0(5)
Fe2 C21 C22 C23 58.9(3)
C20 C21 C22 Fe2 -59.0(3)
C26 Fe2 C22 C23 164.8(3)
C25 Fe2 C22 C23 -162.4(5)
C27 Fe2 C22 C23 123.0(3)
C20 Fe2 C22 C23 -82.8(3)
C24 Fe2 C22 C23 48.5(6)
C19 Fe2 C22 C23 -38.4(3)
C28 Fe2 C22 C23 81.1(3)
C21 Fe2 C22 C23 -120.1(4)
C26 Fe2 C22 C21 -75.1(3)
C25 Fe2 C22 C21 -42.2(6)
C27 Fe2 C22 C21 -116.9(3)
C20 Fe2 C22 C21 37.3(3)
C24 Fe2 C22 C21 168.6(4)
C23 Fe2 C22 C21 120.1(4)
C19 Fe2 C22 C21 81.8(3)
C28 Fe2 C22 C21 -158.8(3)
C21 C22 C23 C19 0.6(5)
Fe2 C22 C23 C19 59.7(3)
C21 C22 C23 Fe2 -59.1(3)
C18 C19 C23 C22 176.4(4)
C20 C19 C23 C22 -0.9(5)
Fe2 C19 C23 C22 -59.9(3)
C18 C19 C23 Fe2 -123.8(4)
C20 C19 C23 Fe2 59.0(3)
C26 Fe2 C23 C22 -40.0(7)
C25 Fe2 C23 C22 163.1(5)
C27 Fe2 C23 C22 -75.9(3)
C20 Fe2 C23 C22 80.6(3)
C24 Fe2 C23 C22 -160.7(3)
C19 Fe2 C23 C22 118.6(4)
C28 Fe2 C23 C22 -118.3(3)
C21 Fe2 C23 C22 37.1(3)
C26 Fe2 C23 C19 -158.6(5)
C25 Fe2 C23 C19 44.5(6)
C27 Fe2 C23 C19 165.4(3)
C20 Fe2 C23 C19 -38.1(3)
C24 Fe2 C23 C19 80.7(3)
C22 Fe2 C23 C19 -118.6(4)
C28 Fe2 C23 C19 123.0(3)
C21 Fe2 C23 C19 -81.5(3)
C26 Fe2 C24 C28 -81.4(3)
C25 Fe2 C24 C28 -119.3(4)
C27 Fe2 C24 C28 -37.6(3)
C20 Fe2 C24 C28 166.3(3)
C23 Fe2 C24 C28 80.1(3)
C22 Fe2 C24 C28 44.6(6)
C19 Fe2 C24 C28 123.4(3)
C21 Fe2 C24 C28 -157.9(5)
C26 Fe2 C24 C25 37.9(3)
C27 Fe2 C24 C25 81.7(3)
C20 Fe2 C24 C25 -74.4(3)
C23 Fe2 C24 C25 -160.6(3)
C22 Fe2 C24 C25 163.9(4)
C19 Fe2 C24 C25 -117.3(3)
C28 Fe2 C24 C25 119.3(4)
C21 Fe2 C24 C25 -38.6(7)
C28 C24 C25 C26 0.1(5)
Fe2 C24 C25 C26 -59.5(3)
C28 C24 C25 Fe2 59.6(3)
C27 Fe2 C25 C26 37.7(3)
C20 Fe2 C25 C26 -116.7(3)
C24 Fe2 C25 C26 118.9(4)
C23 Fe2 C25 C26 168.1(5)
C22 Fe2 C25 C26 -44.2(6)
C19 Fe2 C25 C26 -159.0(3)
C28 Fe2 C25 C26 81.5(3)
C21 Fe2 C25 C26 -75.5(3)
C26 Fe2 C25 C24 -118.9(4)
C27 Fe2 C25 C24 -81.2(3)
C20 Fe2 C25 C24 124.4(3)
C23 Fe2 C25 C24 49.2(6)
C22 Fe2 C25 C24 -163.1(5)
C19 Fe2 C25 C24 82.0(3)
C28 Fe2 C25 C24 -37.4(3)
C21 Fe2 C25 C24 165.6(3)
C24 C25 C26 C27 0.1(5)
Fe2 C25 C26 C27 -59.7(3)
C24 C25 C26 Fe2 59.8(3)
C25 Fe2 C26 C27 119.1(4)
C20 Fe2 C26 C27 -160.0(3)
C24 Fe2 C26 C27 81.2(3)
C23 Fe2 C26 C27 -48.1(7)
C22 Fe2 C26 C27 -78.0(3)
C19 Fe2 C26 C27 169.0(4)
C28 Fe2 C26 C27 37.6(3)
C21 Fe2 C26 C27 -118.6(3)
C27 Fe2 C26 C25 -119.1(4)
C20 Fe2 C26 C25 80.9(3)
C24 Fe2 C26 C25 -37.9(3)
C23 Fe2 C26 C25 -167.2(5)
C22 Fe2 C26 C25 162.9(3)
C19 Fe2 C26 C25 49.9(6)
C28 Fe2 C26 C25 -81.5(3)
C21 Fe2 C26 C25 122.3(3)
C25 C26 C27 C28 -0.3(5)
Fe2 C26 C27 C28 -59.8(3)
C25 C26 C27 Fe2 59.5(3)
C25 Fe2 C27 C26 -37.9(3)
C20 Fe2 C27 C26 45.2(6)
C24 Fe2 C27 C26 -81.9(3)
C23 Fe2 C27 C26 162.0(3)
C22 Fe2 C27 C26 120.7(3)
C19 Fe2 C27 C26 -165.8(5)
C28 Fe2 C27 C26 -119.3(4)
C21 Fe2 C27 C26 78.5(3)
C26 Fe2 C27 C28 119.3(4)
C25 Fe2 C27 C28 81.4(3)
C20 Fe2 C27 C28 164.5(4)
C24 Fe2 C27 C28 37.4(3)
C23 Fe2 C27 C28 -78.7(3)
C22 Fe2 C27 C28 -120.0(3)
C19 Fe2 C27 C28 -46.5(7)
C21 Fe2 C27 C28 -162.2(3)
C25 C24 C28 C27 -0.3(5)
Fe2 C24 C28 C27 58.7(3)
C25 C24 C28 Fe2 -59.1(3)
C26 C27 C28 C24 0.4(5)
Fe2 C27 C28 C24 -59.0(3)
C26 C27 C28 Fe2 59.3(3)
C26 Fe2 C28 C24 81.8(3)
C25 Fe2 C28 C24 37.8(3)
C27 Fe2 C28 C24 119.4(4)
C20 Fe2 C28 C24 -39.3(7)
C23 Fe2 C28 C24 -119.3(3)
C22 Fe2 C28 C24 -162.1(3)
C19 Fe2 C28 C24 -76.6(3)
C21 Fe2 C28 C24 161.4(4)
C26 Fe2 C28 C27 -37.6(3)
C25 Fe2 C28 C27 -81.6(3)
C20 Fe2 C28 C27 -158.7(6)
C24 Fe2 C28 C27 -119.4(4)
C23 Fe2 C28 C27 121.2(3)
C22 Fe2 C28 C27 78.5(3)
C19 Fe2 C28 C27 163.9(3)
C21 Fe2 C28 C27 41.9(6)
